data_7152289
loop_
_publ_author_name
'Zhang, Guoqi'

_publ_section_title
;
 A heterotrimetallic Pd-Sm-Pd complex for asymmetric Friedel-Crafts
 alkylations of pyrroles with nitroalkenes.
;
_journal_issue 13
_journal_name_full 'Organic &amp; biomolecular chemistry'
_journal_page_first 2534
_journal_page_last 2536
_journal_paper_doi 10.1039/c2ob25074h
_journal_volume 10
_journal_year 2012
_chemical_absolute_configuration ad
_chemical_formula_moiety
;
2(C48 H66 N4 O9 Pd2 Sm), 6(C F3 O3 S), 3(C H4 O), 4(H2 O)
;
_chemical_formula_sum 'C105 H152 F18 N8 O43 Pd4 S6 Sm2'
_chemical_formula_weight 3467.09
_space_group_IT_number 19
_symmetry_cell_setting orthorhombic
_symmetry_space_group_name_Hall 'P 2ac 2ab'
_symmetry_space_group_name_H-M 'P 21 21 21'
_atom_sites_solution_hydrogens geom
_atom_sites_solution_primary direct
_audit_creation_date 08-08-25
_audit_creation_method CRYSTALS_ver_12.84
_cell_angle_alpha 90
_cell_angle_beta 90
_cell_angle_gamma 90
_cell_formula_units_Z 2
_cell_length_a 13.4805(4)
_cell_length_b 20.3239(6)
_cell_length_c 24.9820(7)
_cell_measurement_reflns_used 0
_cell_measurement_temperature 203
_cell_measurement_theta_max 0
_cell_measurement_theta_min 0
_cell_volume 6844.5(3)
_computing_cell_refinement 'DENZO/SCALEPACK (Otwinowski & Minor, 1997)'
_computing_data_collection 'COLLECT (Nonius, 1997-2001).'
_computing_data_reduction 'DENZO/SCALEPACK (Otwinowski & Minor, 1997)'
_computing_molecular_graphics 'CAMERON (Watkin et al., 1996)'
_computing_publication_material 'CRYSTALS (Betteridge et al., 2003)'
_computing_structure_refinement 'CRYSTALS (Betteridge et al., 2003)'
_computing_structure_solution 'SIR92 (Altomare et al., 1994)'
_diffrn_ambient_temperature 203
_diffrn_measured_fraction_theta_full 0.996
_diffrn_measured_fraction_theta_max 0.996
_diffrn_measurement_device_type 'Nonius KappaCCD'
_diffrn_measurement_method '\f & \w scans'
_diffrn_radiation_monochromator graphite
_diffrn_radiation_type 'Mo K\a'
_diffrn_radiation_wavelength 0.71073
_diffrn_reflns_av_R_equivalents 0.045
_diffrn_reflns_limit_h_max 20
_diffrn_reflns_limit_h_min -20
_diffrn_reflns_limit_k_max 30
_diffrn_reflns_limit_k_min -30
_diffrn_reflns_limit_l_max 37
_diffrn_reflns_limit_l_min -37
_diffrn_reflns_number 173829
_diffrn_reflns_theta_full 32.564
_diffrn_reflns_theta_max 32.564
_diffrn_reflns_theta_min 1.988
_diffrn_standards_number 0
_exptl_absorpt_coefficient_mu 1.555
_exptl_absorpt_correction_T_max 0.94
_exptl_absorpt_correction_T_min 0.70
_exptl_absorpt_correction_type multi-scan
_exptl_absorpt_process_details 'DENZO/SCALEPACK (Otwinowski & Minor, 1997)'
_exptl_crystal_colour yellow
_exptl_crystal_density_diffrn 1.682
_exptl_crystal_description plate
_exptl_crystal_F_000 3480
_exptl_crystal_size_max 0.32
_exptl_crystal_size_mid 0.23
_exptl_crystal_size_min 0.04
_refine_diff_density_max 8.65
_refine_diff_density_min -4.44
_refine_ls_abs_structure_details 'Flack (1983), 0 Friedel-pairs'
_refine_ls_abs_structure_Flack 0.001(11)
_refine_ls_extinction_method None
_refine_ls_goodness_of_fit_ref 1.0093
_refine_ls_hydrogen_treatment constr
_refine_ls_matrix_type full
_refine_ls_number_parameters 947
_refine_ls_number_reflns 13722
_refine_ls_number_restraints 1749
_refine_ls_R_factor_all 0.0973
_refine_ls_R_factor_gt 0.0553
_refine_ls_shift/su_max 0.010417
_refine_ls_structure_factor_coef F
_refine_ls_weighting_details
;
Method, part 1, Chebychev polynomial, (Watkin, 1994, Prince, 1982)
[weight] = 1.0/[A~0~*T~0~(x)+A~1~*T~1~(x) ... +A~n-1~]*T~n-1~(x)]
where A~i~ are the Chebychev coefficients listed below and x= Fcalc/Fmax
Method = Robust Weighting (Prince, 1982)
W = [weight] * [1-(deltaF/6*sigmaF)^2^]^2^
A~i~ are:
2.07 -0.163 1.62
;
_refine_ls_weighting_scheme calc
_refine_ls_wR_factor_all 0.0739
_refine_ls_wR_factor_gt 0.0549
_refine_ls_wR_factor_ref 0.0549
_reflns_limit_h_max 20
_reflns_limit_h_min -20
_reflns_limit_k_max 30
_reflns_limit_k_min 0
_reflns_limit_l_max 37
_reflns_limit_l_min 0
_reflns_number_gt 13722
_reflns_number_total 24796
_reflns_threshold_expression I>3.0\s(I)
_oxford_diffrn_Wilson_B_factor 0.00
_oxford_diffrn_Wilson_scale 0.00
_oxford_refine_ls_scale 0.17897(18)
_oxford_structure_analysis_title 'gq15_203k_0m in P2(1)2(1)2(1)'
_cod_data_source_file c2ob25074h.txt
_cod_data_source_block gq15_203k
_cod_depositor_comments
;
The following automatic conversions were performed:

'_symmetry_cell_setting' value 'Orthorhombic' changed to
'orthorhombic' according to
/home/saulius/struct/CIF-dictionaries/cif_core.dic dictionary named
'cif_core.dic' version 2.4.1 from 2010-06-29.

Automatic conversion script
Id: cif_fix_values 1715 2011-07-08 13:25:40Z adriana 
;
_cod_original_sg_symbol_H-M 'P 21 21 21 '
_cod_database_code 7152289

loop_
_symmetry_equiv_pos_as_xyz
x,y,z
x+1/2,-y+1/2,-z
-x,y+1/2,-z+1/2
-x+1/2,-y,z+1/2

loop_
_atom_site_label
_atom_site_type_symbol
_atom_site_fract_x
_atom_site_fract_y
_atom_site_fract_z
_atom_site_U_iso_or_equiv
_atom_site_occupancy
_atom_site_adp_type
_atom_site_refinement_flags_posn
_atom_site_refinement_flags_adp
Sm1 Sm 0.47843(3) 0.434613(17) 0.260779(13) 0.0311 1.0000 Uani . .
Pd2 Pd 0.69282(3) 0.43986(3) 0.184892(18) 0.0307 1.0000 Uani . .
Pd3 Pd 0.25948(3) 0.44322(2) 0.333431(17) 0.0282 1.0000 Uani . .
N1 N 0.8231(5) 0.3938(3) 0.1850(2) 0.0370 1.0000 Uani . .
N2 N 0.7326(5) 0.4797(3) 0.1147(2) 0.0382 1.0000 Uani . .
N3 N 0.2111(5) 0.4874(3) 0.4004(2) 0.0358 1.0000 Uani . .
N4 N 0.1274(4) 0.4011(3) 0.3288(2) 0.0296 1.0000 Uani . .
O1 O 0.6425(4) 0.3998(2) 0.2520(2) 0.0405 1.0000 Uani . .
O2 O 0.5627(4) 0.4875(2) 0.1909(2) 0.0387 1.0000 Uani . .
O3 O 0.5705(4) 0.3807(2) 0.34440(18) 0.0397 1.0000 Uani . .
O4 O 0.3932(4) 0.5330(3) 0.2102(2) 0.0446 1.0000 Uani . .
O5 O 0.3942(4) 0.4860(2) 0.3317(2) 0.0370 1.0000 Uani . .
O6 O 0.3146(4) 0.4006(2) 0.26786(18) 0.0337 1.0000 Uani . .
O7 O 0.5669(4) 0.5286(2) 0.3151(2) 0.0380 1.0000 Uani . .
O8 O 0.3855(4) 0.3848(3) 0.17517(19) 0.0409 1.0000 Uani . .
O9 O 0.4769(4) 0.3135(2) 0.2574(2) 0.0447 1.0000 Uani . .
O11 O 0.5364(5) 0.2985(3) 0.0221(3) 0.0731 1.0000 Uani D U
O12 O 0.6686(5) 0.2950(3) 0.0855(2) 0.0692 1.0000 Uani D U
O13 O 0.6346(6) 0.3952(2) 0.0386(3) 0.0646 1.0000 Uani D U
O21 O 0.8238(12) 0.7851(5) 0.0158(5) 0.1657 1.0000 Uani D U
O22 O 0.7667(7) 0.6730(4) 0.0122(3) 0.0986 1.0000 Uani D U
O23 O 0.7565(10) 0.7322(6) 0.0933(3) 0.1490 1.0000 Uani D U
O31 O 1.0532(9) 0.5055(7) 0.2645(6) 0.0919 0.5000 Uani D U
O32 O 0.8809(9) 0.5109(8) 0.2433(6) 0.0945 0.5000 Uani D U
O33 O 0.9496(11) 0.5825(8) 0.3098(5) 0.0893 0.5000 Uani D U
O41 O 1.0957(10) 0.5359(8) 0.2745(6) 0.0928 0.5000 Uani D U
O42 O 0.9512(9) 0.4778(5) 0.2526(4) 0.0617 0.5000 Uani D U
O43 O 1.0414(13) 0.5346(9) 0.1836(4) 0.1003 0.5000 Uani D U
O501 O 0.2986(6) 0.4018(4) 0.4767(3) 0.0759 1.0000 Uani D U
O502 O 0.9164(16) 0.1864(10) 0.1569(8) 0.1074 0.5000 Uani D U
O503 O 0.390(2) 0.2472(9) 0.3093(8) 0.1408 0.5000 Uani . U
O504 O 0.5819(10) 0.2520(5) 0.1842(5) 0.0686 0.6000 Uani . U
O513 O 0.363(2) 0.1985(10) 0.2749(10) 0.1508 0.5000 Uani . U
O514 O 0.6410(16) 0.1930(11) 0.2093(9) 0.0847 0.4000 Uani . U
C1 C 0.6931(5) 0.3569(3) 0.2813(2) 0.0287 1.0000 Uani . .
C2 C 0.6558(5) 0.3451(3) 0.3334(3) 0.0331 1.0000 Uani . .
C3 C 0.7004(6) 0.3012(4) 0.3681(3) 0.0407 1.0000 Uani . .
C4 C 0.7863(6) 0.2685(4) 0.3496(3) 0.0455 1.0000 Uani . .
C5 C 0.8224(5) 0.2786(3) 0.3004(3) 0.0365 1.0000 Uani . .
C6 C 0.7776(5) 0.3232(3) 0.2621(3) 0.0349 1.0000 Uani . .
C7 C 0.8138(6) 0.3256(4) 0.2061(3) 0.0395 1.0000 Uani . .
C8 C 0.8640(5) 0.3982(3) 0.1294(3) 0.0359 1.0000 Uani . .
C9 C 0.9733(7) 0.3830(5) 0.1272(4) 0.0556 1.0000 Uani . .
C10 C 1.0124(7) 0.3919(5) 0.0697(4) 0.0600 1.0000 Uani . .
C11 C 0.9886(9) 0.4600(5) 0.0481(4) 0.0699 1.0000 Uani . .
C12 C 0.8802(7) 0.4766(5) 0.0519(4) 0.0569 1.0000 Uani . .
C13 C 0.8422(5) 0.4667(4) 0.1088(3) 0.0392 1.0000 Uani . .
C14 C 0.7066(6) 0.5514(3) 0.1134(3) 0.0429 1.0000 Uani . .
C15 C 0.5963(5) 0.5665(4) 0.1199(2) 0.0354 1.0000 Uani . .
C16 C 0.5572(7) 0.6164(4) 0.0882(3) 0.0448 1.0000 Uani . .
C17 C 0.4633(6) 0.6397(4) 0.0963(3) 0.0467 1.0000 Uani . .
C18 C 0.4042(6) 0.6140(4) 0.1375(3) 0.0425 1.0000 Uani . .
C19 C 0.4415(5) 0.5632(4) 0.1687(3) 0.0369 1.0000 Uani . .
C20 C 0.5359(5) 0.5383(3) 0.1589(3) 0.0323 1.0000 Uani . .
C21 C 0.4185(5) 0.5380(3) 0.3617(3) 0.0349 1.0000 Uani . .
C22 C 0.5140(5) 0.5620(4) 0.3539(3) 0.0373 1.0000 Uani . .
C23 C 0.5503(6) 0.6157(4) 0.3832(4) 0.0501 1.0000 Uani . .
C24 C 0.4841(8) 0.6458(4) 0.4184(4) 0.0584 1.0000 Uani . .
C25 C 0.3888(7) 0.6242(4) 0.4260(3) 0.0507 1.0000 Uani . .
C26 C 0.3532(5) 0.5699(4) 0.3972(3) 0.0390 1.0000 Uani . .
C27 C 0.2428(6) 0.5560(4) 0.4020(3) 0.0442 1.0000 Uani . .
C28 C 0.1030(5) 0.4787(3) 0.4028(3) 0.0345 1.0000 Uani . .
C29 C 0.0574(7) 0.4895(5) 0.4570(3) 0.0544 1.0000 Uani . .
C30 C -0.0534(7) 0.4764(5) 0.4566(4) 0.0597 1.0000 Uani . .
C31 C -0.0784(7) 0.4088(5) 0.4376(4) 0.0548 1.0000 Uani . .
C32 C -0.0334(6) 0.3975(4) 0.3807(3) 0.0466 1.0000 Uani . .
C33 C 0.0764(6) 0.4099(4) 0.3820(2) 0.0359 1.0000 Uani . .
C34 C 0.1346(6) 0.3322(3) 0.3094(3) 0.0357 1.0000 Uani . .
C35 C 0.1777(5) 0.3271(3) 0.2532(3) 0.0333 1.0000 Uani . .
C36 C 0.1308(6) 0.2838(4) 0.2178(3) 0.0434 1.0000 Uani . .
C37 C 0.1729(7) 0.2705(5) 0.1682(4) 0.0573 1.0000 Uani . .
C38 C 0.2563(6) 0.3035(4) 0.1513(3) 0.0471 1.0000 Uani . .
C39 C 0.3010(5) 0.3492(3) 0.1855(3) 0.0334 1.0000 Uani . .
C40 C 0.2626(5) 0.3594(3) 0.2366(2) 0.0294 1.0000 Uani . .
C41 C 0.5234(8) 0.3750(5) 0.3967(3) 0.0555 1.0000 Uani . .
C42 C 0.5646(13) 0.4169(7) 0.4367(5) 0.0945 1.0000 Uani . .
C43 C 0.2907(6) 0.5555(5) 0.2192(4) 0.0628 1.0000 Uani D U
C44 C 0.2315(16) 0.5186(11) 0.1752(8) 0.0700 0.4000 Uani D U
C45 C 0.6731(6) 0.5454(4) 0.3097(4) 0.0566 1.0000 Uani . .
C46 C 0.7328(8) 0.5187(5) 0.3524(6) 0.0803 1.0000 Uani . .
C47 C 0.4301(8) 0.3786(6) 0.1217(3) 0.0644 1.0000 Uani . .
C48 C 0.3711(12) 0.4172(7) 0.0812(4) 0.1010 1.0000 Uani . .
C54 C 0.2963(13) 0.6213(6) 0.2518(6) 0.0696 0.6000 Uani D U
C100 C 0.7128(7) 0.3003(4) -0.0123(3) 0.0961 1.0000 Uani D U
C200 C 0.9266(6) 0.7052(4) 0.0598(4) 0.1004 1.0000 Uani D U
C300 C 0.9942(12) 0.6034(7) 0.2116(6) 0.1156 0.5000 Uani D U
C400 C 0.9506(10) 0.6056(5) 0.2503(8) 0.1269 0.5000 Uani D U
C501 C 0.3015(10) 0.4101(8) 0.5319(4) 0.0914 1.0000 Uani D U
C502 C 0.9193(18) 0.1977(10) 0.1018(8) 0.0763 0.5000 Uani D U
S1 S 0.62959(18) 0.32546(11) 0.03875(8) 0.0519 1.0000 Uani D U
S2 S 0.8061(3) 0.72616(13) 0.04221(13) 0.0733 1.0000 Uani D U
S3 S 0.9648(4) 0.5454(2) 0.2619(2) 0.0582 0.5000 Uani D U
S4 S 1.0108(5) 0.5306(2) 0.2382(2) 0.0711 0.5000 Uani D U
F11 F 0.7127(7) 0.2357(3) -0.0210(3) 0.1182 1.0000 Uani D U
F12 F 0.6915(7) 0.3282(4) -0.0596(2) 0.1219 1.0000 Uani D U
F13 F 0.8069(6) 0.3162(4) -0.0011(3) 0.1237 1.0000 Uani D U
F21 F 0.9717(6) 0.7415(4) 0.0953(3) 0.1052 1.0000 Uani D U
F22 F 0.9695(10) 0.7169(5) 0.0117(3) 0.1605 1.0000 Uani D U
F23 F 0.9437(8) 0.6423(3) 0.0696(4) 0.1302 1.0000 Uani D U
F31 F 0.9245(14) 0.6497(9) 0.2073(8) 0.1510 0.5000 Uani D U
F32 F 1.0778(14) 0.6348(9) 0.2239(8) 0.1450 0.5000 Uani D U
F33 F 1.0084(14) 0.5793(7) 0.1626(6) 0.1324 0.5000 Uani D U
F41 F 0.9247(15) 0.6141(10) 0.3012(8) 0.1536 0.5000 Uani D U
F42 F 1.0106(11) 0.6549(7) 0.2376(9) 0.1429 0.5000 Uani D U
F43 F 0.8687(12) 0.6111(10) 0.2211(10) 0.1643 0.5000 Uani D U
H1 H 0.8668 0.4177 0.2083 0.0468 1.0000 Uiso R .
H2 H 0.6976 0.4576 0.0865 0.0454 1.0000 Uiso R .
H3 H 0.2401 0.4652 0.4306 0.0427 1.0000 Uiso R .
H4 H 0.0893 0.4256 0.3031 0.0355 1.0000 Uiso R .
H5 H 0.4979 0.3009 0.2868 0.0542 1.0000 Uiso R .
H6 H 0.5088 0.2924 0.2341 0.0548 1.0000 Uiso R .
H9 H 0.2686 0.3663 0.4697 0.0938 1.0000 Uiso R .
H11 H 0.9571 0.1491 0.1650 0.1031 0.5000 Uiso R .
H31 H 0.6746 0.2931 0.4033 0.0485 1.0000 Uiso R .
H41 H 0.8202 0.2386 0.3731 0.0539 1.0000 Uiso R .
H51 H 0.8803 0.2544 0.2898 0.0437 1.0000 Uiso R .
H71 H 0.8776 0.3048 0.2046 0.0472 1.0000 Uiso R .
H72 H 0.7679 0.3019 0.1839 0.0472 1.0000 Uiso R .
H81 H 0.8296 0.3670 0.1073 0.0437 1.0000 Uiso R .
H91 H 1.0078 0.4124 0.1508 0.0641 1.0000 Uiso R .
H92 H 0.9844 0.3384 0.1384 0.0641 1.0000 Uiso R .
H101 H 1.0832 0.3866 0.0701 0.0713 1.0000 Uiso R .
H102 H 0.9833 0.3591 0.0470 0.0713 1.0000 Uiso R .
H111 H 1.0254 0.4922 0.0680 0.0854 1.0000 Uiso R .
H112 H 1.0080 0.4616 0.0112 0.0854 1.0000 Uiso R .
H121 H 0.8704 0.5215 0.0413 0.0682 1.0000 Uiso R .
H122 H 0.8435 0.4481 0.0285 0.0682 1.0000 Uiso R .
H131 H 0.8769 0.4974 0.1313 0.0457 1.0000 Uiso R .
H141 H 0.7417 0.5730 0.1419 0.0506 1.0000 Uiso R .
H142 H 0.7279 0.5688 0.0796 0.0506 1.0000 Uiso R .
H161 H 0.5970 0.6351 0.0603 0.0553 1.0000 Uiso R .
H171 H 0.4376 0.6736 0.0735 0.0557 1.0000 Uiso R .
H181 H 0.3390 0.6313 0.1440 0.0494 1.0000 Uiso R .
H231 H 0.6173 0.6311 0.3794 0.0615 1.0000 Uiso R .
H241 H 0.5064 0.6834 0.4383 0.0703 1.0000 Uiso R .
H251 H 0.3464 0.6466 0.4510 0.0596 1.0000 Uiso R .
H271 H 0.2209 0.5740 0.4355 0.0538 1.0000 Uiso R .
H272 H 0.2103 0.5785 0.3732 0.0538 1.0000 Uiso R .
H281 H 0.0737 0.5099 0.3787 0.0404 1.0000 Uiso R .
H291 H 0.0688 0.5343 0.4675 0.0652 1.0000 Uiso R .
H292 H 0.0887 0.4604 0.4822 0.0652 1.0000 Uiso R .
H301 H -0.0781 0.4814 0.4924 0.0693 1.0000 Uiso R .
H302 H -0.0850 0.5080 0.4336 0.0693 1.0000 Uiso R .
H311 H -0.0522 0.3769 0.4622 0.0663 1.0000 Uiso R .
H312 H -0.1491 0.4042 0.4355 0.0663 1.0000 Uiso R .
H321 H -0.0640 0.4266 0.3553 0.0590 1.0000 Uiso R .
H322 H -0.0451 0.3527 0.3702 0.0590 1.0000 Uiso R .
H331 H 0.1052 0.3788 0.4064 0.0400 1.0000 Uiso R .
H341 H 0.1754 0.3074 0.3336 0.0427 1.0000 Uiso R .
H342 H 0.0689 0.3139 0.3088 0.0427 1.0000 Uiso R .
H361 H 0.0697 0.2629 0.2279 0.0536 1.0000 Uiso R .
H371 H 0.1435 0.2381 0.1452 0.0715 1.0000 Uiso R .
H381 H 0.2834 0.2952 0.1164 0.0568 1.0000 Uiso R .
H411 H 0.5275 0.3300 0.4083 0.0681 1.0000 Uiso R .
H412 H 0.4550 0.3873 0.3930 0.0681 1.0000 Uiso R .
H421 H 0.5307 0.4116 0.4702 0.1218 1.0000 Uiso R .
H422 H 0.6329 0.4047 0.4409 0.1218 1.0000 Uiso R .
H423 H 0.5605 0.4620 0.4255 0.1218 1.0000 Uiso R .
H431 H 0.2855 0.6024 0.2153 0.0763 0.4000 Uiso R .
H432 H 0.2686 0.5431 0.2543 0.0763 0.4000 Uiso R .
H433 H 0.2591 0.5634 0.1854 0.0763 0.6000 Uiso R .
H434 H 0.2547 0.5224 0.2385 0.0763 0.6000 Uiso R .
H441 H 0.1631 0.5310 0.1790 0.0776 0.4000 Uiso R .
H442 H 0.2548 0.5312 0.1403 0.0776 0.4000 Uiso R .
H443 H 0.2378 0.4719 0.1793 0.0776 0.4000 Uiso R .
H451 H 0.6796 0.5924 0.3092 0.0670 1.0000 Uiso R .
H452 H 0.6975 0.5275 0.2767 0.0670 1.0000 Uiso R .
H461 H 0.8011 0.5307 0.3476 0.0930 1.0000 Uiso R .
H462 H 0.7090 0.5366 0.3856 0.0930 1.0000 Uiso R .
H463 H 0.7270 0.4716 0.3532 0.0930 1.0000 Uiso R .
H471 H 0.4969 0.3949 0.1228 0.0757 1.0000 Uiso R .
H472 H 0.4307 0.3331 0.1116 0.0757 1.0000 Uiso R .
H481 H 0.4019 0.4122 0.0468 0.1180 1.0000 Uiso R .
H482 H 0.3704 0.4629 0.0909 0.1180 1.0000 Uiso R .
H483 H 0.3042 0.4011 0.0797 0.1180 1.0000 Uiso R .
H541 H 0.2301 0.6368 0.2582 0.0792 0.6000 Uiso R .
H542 H 0.3328 0.6540 0.2323 0.0792 0.6000 Uiso R .
H543 H 0.3285 0.6130 0.2855 0.0792 0.6000 Uiso R .
H5011 H 0.3355 0.4507 0.5404 0.1110 1.0000 Uiso R .
H5012 H 0.2347 0.4127 0.5457 0.1110 1.0000 Uiso R .
H5013 H 0.3354 0.3742 0.5485 0.1110 1.0000 Uiso R .
H5021 H 0.8781 0.2352 0.0945 0.1180 0.5000 Uiso R .
H5022 H 0.9858 0.2065 0.0900 0.1180 0.5000 Uiso R .
H5023 H 0.8938 0.1600 0.0831 0.1180 0.5000 Uiso R .

loop_
_atom_site_aniso_label
_atom_site_aniso_U_11
_atom_site_aniso_U_22
_atom_site_aniso_U_33
_atom_site_aniso_U_23
_atom_site_aniso_U_13
_atom_site_aniso_U_12
Sm1 0.03117(15) 0.03321(15) 0.02895(14) -0.00136(14) 0.00128(12) 0.00450(15)
Pd2 0.0303(2) 0.0338(2) 0.0279(2) 0.0003(2) 0.00206(16) 0.0024(2)
Pd3 0.0296(2) 0.0322(2) 0.02285(18) -0.00681(18) 0.00065(16) 0.00281(19)
N1 0.043(3) 0.035(3) 0.034(3) 0.001(2) 0.000(2) -0.002(2)
N2 0.044(3) 0.036(3) 0.035(3) 0.000(2) -0.001(2) -0.003(2)
N3 0.048(3) 0.036(3) 0.024(2) -0.007(2) 0.001(2) 0.004(2)
N4 0.031(3) 0.036(3) 0.022(2) -0.0040(19) -0.0004(19) 0.006(2)
O1 0.039(3) 0.042(2) 0.041(3) 0.007(2) 0.000(2) 0.015(2)
O2 0.042(3) 0.037(2) 0.038(2) 0.0133(19) 0.001(2) 0.012(2)
O3 0.055(3) 0.041(2) 0.023(2) 0.0038(17) 0.003(2) 0.012(2)
O4 0.035(3) 0.045(3) 0.054(3) 0.011(2) -0.002(2) 0.010(2)
O5 0.038(2) 0.037(2) 0.037(2) -0.0150(19) -0.001(2) 0.0005(19)
O6 0.035(2) 0.035(2) 0.031(2) -0.0104(18) 0.0008(19) -0.0052(18)
O7 0.026(2) 0.042(2) 0.046(3) -0.006(2) -0.002(2) -0.0045(19)
O8 0.042(3) 0.052(3) 0.028(2) -0.003(2) 0.009(2) -0.001(2)
O9 0.051(3) 0.044(2) 0.039(2) -0.001(2) -0.002(2) 0.009(3)
O11 0.073(4) 0.079(4) 0.067(4) -0.012(3) 0.001(3) -0.030(3)
O12 0.079(4) 0.069(4) 0.060(3) 0.004(3) 0.012(3) -0.003(3)
O13 0.086(4) 0.054(3) 0.055(3) -0.013(3) -0.002(3) -0.011(3)
O21 0.157(5) 0.129(5) 0.211(7) 0.036(5) -0.027(6) -0.054(6)
O22 0.102(5) 0.109(5) 0.085(4) -0.029(4) -0.016(4) -0.030(4)
O23 0.125(5) 0.194(6) 0.128(5) -0.073(5) 0.022(5) -0.017(6)
O31 0.121(5) 0.075(6) 0.080(6) 0.050(5) 0.007(6) 0.031(5)
O32 0.107(5) 0.099(6) 0.078(6) -0.022(6) 0.000(6) -0.046(6)
O33 0.103(6) 0.092(7) 0.072(6) -0.018(5) 0.002(6) -0.017(6)
O41 0.105(5) 0.081(6) 0.092(6) 0.018(6) -0.022(5) 0.008(6)
O42 0.115(5) 0.037(4) 0.033(5) 0.006(3) 0.007(4) 0.013(4)
O43 0.121(6) 0.098(6) 0.082(5) 0.009(6) 0.015(6) -0.008(6)
O501 0.072(4) 0.086(4) 0.070(4) 0.024(3) -0.010(3) 0.009(4)
O502 0.099(6) 0.101(7) 0.123(7) 0.001(7) -0.004(7) 0.021(7)
O503 0.243(6) 0.087(6) 0.093(7) -0.026(6) -0.086(7) 0.106(6)
O504 0.091(5) 0.047(5) 0.067(5) -0.001(4) 0.006(5) 0.009(5)
O513 0.253(6) 0.079(6) 0.121(8) -0.024(6) -0.075(7) 0.085(7)
O514 0.089(6) 0.083(7) 0.083(7) -0.001(6) -0.021(7) 0.029(6)
C1 0.026(3) 0.033(3) 0.028(3) 0.003(2) -0.004(2) 0.004(2)
C2 0.036(3) 0.031(3) 0.032(3) -0.003(2) -0.001(3) -0.004(2)
C3 0.039(3) 0.040(3) 0.042(4) 0.007(3) -0.011(3) -0.001(3)
C4 0.044(4) 0.036(3) 0.056(4) 0.008(3) -0.013(3) 0.004(3)
C5 0.027(3) 0.034(3) 0.048(4) -0.002(3) -0.009(3) 0.005(2)
C6 0.033(3) 0.029(3) 0.043(3) 0.000(3) -0.006(3) 0.007(2)
C7 0.036(3) 0.042(3) 0.041(3) 0.000(3) 0.010(3) 0.007(3)
C8 0.029(3) 0.038(3) 0.040(3) 0.000(3) 0.014(3) -0.007(3)
C9 0.043(4) 0.063(4) 0.061(5) -0.005(4) 0.016(4) 0.001(4)
C10 0.034(3) 0.075(5) 0.071(5) -0.002(4) 0.021(4) -0.003(4)
C11 0.071(5) 0.076(5) 0.063(5) 0.005(4) 0.024(4) -0.019(4)
C12 0.065(4) 0.055(4) 0.051(4) 0.003(3) 0.038(4) 0.004(4)
C13 0.025(3) 0.048(3) 0.045(4) -0.002(3) 0.010(3) -0.006(3)
C14 0.053(4) 0.036(3) 0.040(3) 0.003(3) 0.006(3) -0.005(3)
C15 0.034(3) 0.037(3) 0.035(3) 0.004(3) -0.004(2) 0.001(3)
C16 0.056(4) 0.034(3) 0.045(4) 0.008(3) -0.013(3) -0.010(3)
C17 0.042(4) 0.051(4) 0.047(4) 0.014(3) -0.016(3) 0.010(3)
C18 0.042(3) 0.042(4) 0.044(4) 0.007(3) -0.005(3) 0.010(3)
C19 0.034(3) 0.037(3) 0.039(3) -0.001(3) -0.004(2) 0.004(3)
C20 0.030(3) 0.031(3) 0.036(3) 0.000(2) 0.001(2) -0.002(2)
C21 0.035(3) 0.033(3) 0.037(3) -0.007(2) -0.004(3) 0.003(2)
C22 0.043(3) 0.028(3) 0.041(3) -0.005(3) -0.011(3) 0.001(3)
C23 0.040(4) 0.039(4) 0.072(5) -0.015(3) -0.025(3) -0.001(3)
C24 0.078(5) 0.039(3) 0.058(4) -0.020(3) -0.033(4) 0.010(4)
C25 0.061(4) 0.045(4) 0.046(4) -0.019(3) -0.008(3) 0.008(3)
C26 0.044(3) 0.035(3) 0.038(3) -0.012(3) -0.004(3) 0.008(3)
C27 0.044(3) 0.038(3) 0.051(4) -0.021(3) -0.003(3) 0.009(3)
C28 0.027(3) 0.042(3) 0.034(3) -0.012(3) 0.006(2) -0.009(3)
C29 0.066(4) 0.068(5) 0.029(3) -0.009(3) 0.006(3) 0.017(4)
C30 0.045(4) 0.082(5) 0.051(4) -0.017(4) 0.024(4) 0.009(4)
C31 0.042(4) 0.077(5) 0.045(4) -0.008(4) 0.014(3) 0.003(4)
C32 0.035(3) 0.063(4) 0.041(4) -0.003(3) 0.012(3) 0.005(3)
C33 0.043(3) 0.052(3) 0.013(2) -0.011(2) 0.011(2) 0.006(3)
C34 0.043(3) 0.036(3) 0.028(3) 0.001(2) 0.007(3) -0.003(3)
C35 0.040(3) 0.028(3) 0.031(3) -0.011(2) -0.001(2) 0.000(2)
C36 0.034(3) 0.051(4) 0.045(4) -0.014(3) -0.003(3) -0.007(3)
C37 0.051(4) 0.077(5) 0.043(4) -0.034(4) -0.005(3) -0.003(4)
C38 0.045(4) 0.057(4) 0.040(3) -0.019(3) 0.004(3) -0.003(3)
C39 0.033(3) 0.040(3) 0.027(3) -0.006(2) 0.001(2) 0.002(3)
C40 0.033(3) 0.033(3) 0.022(2) -0.007(2) -0.003(2) 0.003(2)
C41 0.067(4) 0.068(4) 0.032(3) 0.013(3) 0.011(4) 0.026(4)
C42 0.134(6) 0.084(6) 0.065(6) -0.003(5) 0.002(6) 0.013(6)
C43 0.042(3) 0.070(4) 0.076(5) 0.033(4) 0.012(3) 0.024(4)
C44 0.065(6) 0.073(7) 0.072(7) 0.018(6) 0.019(6) 0.030(7)
C45 0.040(4) 0.053(4) 0.076(5) -0.007(4) 0.004(4) -0.009(3)
C46 0.047(4) 0.062(5) 0.132(7) 0.002(5) -0.032(5) 0.003(4)
C47 0.057(4) 0.098(6) 0.039(4) -0.015(4) 0.026(4) -0.023(4)
C48 0.151(6) 0.114(7) 0.038(4) 0.020(5) -0.013(5) -0.034(6)
C54 0.064(5) 0.070(6) 0.075(7) 0.023(5) -0.001(6) 0.034(5)
C100 0.141(5) 0.087(5) 0.061(4) -0.032(4) 0.051(4) -0.056(5)
C200 0.089(5) 0.085(5) 0.126(6) -0.052(5) 0.004(5) -0.010(5)
C300 0.135(6) 0.075(7) 0.136(7) 0.043(6) -0.013(7) -0.022(6)
C400 0.072(6) 0.069(6) 0.240(7) 0.014(7) -0.023(7) 0.017(5)
C501 0.069(5) 0.133(7) 0.072(5) 0.016(5) 0.000(5) -0.010(6)
C502 0.074(6) 0.049(7) 0.105(7) -0.010(7) -0.008(7) -0.023(6)
S1 0.0679(14) 0.0531(11) 0.0346(9) -0.0088(8) 0.0048(9) -0.0145(10)
S2 0.0843(19) 0.0560(13) 0.0795(17) -0.0075(12) -0.0120(15) -0.0144(13)
S3 0.069(3) 0.047(2) 0.059(2) -0.0059(19) 0.001(2) -0.0102(18)
S4 0.099(4) 0.051(2) 0.063(3) 0.002(2) -0.021(3) 0.006(3)
F11 0.180(5) 0.084(4) 0.091(4) -0.035(3) 0.066(4) -0.028(4)
F12 0.203(5) 0.108(4) 0.054(3) -0.015(3) 0.042(4) -0.060(4)
F13 0.133(4) 0.133(5) 0.105(4) -0.039(4) 0.069(4) -0.048(4)
F21 0.073(4) 0.122(4) 0.121(5) -0.049(4) -0.005(4) -0.016(4)
F22 0.161(5) 0.180(6) 0.141(5) -0.032(5) 0.037(5) -0.013(6)
F23 0.130(5) 0.105(4) 0.155(6) -0.032(4) -0.039(5) 0.020(4)
F31 0.168(5) 0.106(6) 0.178(7) 0.065(6) -0.003(7) 0.001(6)
F32 0.149(5) 0.105(7) 0.181(7) 0.034(6) 0.003(7) -0.051(6)
F33 0.153(6) 0.110(6) 0.134(6) 0.055(5) 0.003(6) -0.033(6)
F41 0.101(6) 0.093(7) 0.267(6) -0.011(7) 0.001(6) 0.001(6)
F42 0.085(5) 0.061(5) 0.283(7) 0.000(6) -0.009(6) 0.009(5)
F43 0.076(5) 0.128(7) 0.289(7) 0.016(7) -0.032(6) 0.023(6)

loop_
_atom_type_symbol
_atom_type_scat_dispersion_real
_atom_type_scat_dispersion_imag
_atom_type_scat_Cromer_Mann_a1
_atom_type_scat_Cromer_Mann_b1
_atom_type_scat_Cromer_Mann_a2
_atom_type_scat_Cromer_Mann_b2
_atom_type_scat_Cromer_Mann_a3
_atom_type_scat_Cromer_Mann_b3
_atom_type_scat_Cromer_Mann_a4
_atom_type_scat_Cromer_Mann_b4
_atom_type_scat_Cromer_Mann_c
_atom_type_scat_source
C 0.0033 0.0016 2.3100 20.8439 1.0200 10.2075 1.5886 0.5687 0.8650 51.6512 0.2156 'International Tables Vol C 4.2.6.8 and 6.1.1.4'
H 0.0000 0.0000 0.4930 10.5109 0.3229 26.1257 0.1402 3.1424 0.0408 57.7998 0.0030 'International Tables Vol C 4.2.6.8 and 6.1.1.4'
F 0.0171 0.0103 3.5392 10.2825 2.6412 4.2944 1.5170 0.2615 1.0243 26.1476 0.2776 'International Tables Vol C 4.2.6.8 and 6.1.1.4'
N 0.0061 0.0033 12.2126 0.0057 3.1322 9.8933 2.0125 28.9975 1.1663 0.5826 -11.5290 'International Tables Vol C 4.2.6.8 and 6.1.1.4'
O 0.0106 0.0060 3.0485 13.2771 2.2868 5.7011 1.5463 0.3239 0.8670 32.9089 0.2508 'International Tables Vol C 4.2.6.8 and 6.1.1.4'
Pd -0.9988 1.0072 19.3319 0.6987 15.5017 7.9893 5.2954 25.2052 0.6058 76.8986 5.2659 'International Tables Vol C 4.2.6.8 and 6.1.1.4'
S 0.1246 0.1234 6.9053 1.4679 5.2034 22.2151 1.4379 0.2536 1.5863 56.1720 0.8669 'International Tables Vol C 4.2.6.8 and 6.1.1.4'
Sm -0.1638 3.4418 24.0042 2.4727 19.4258 0.1965 13.4396 14.3996 2.8960 128.0070 2.2096 'International Tables Vol C 4.2.6.8 and 6.1.1.4'

loop_
_geom_angle_atom_site_label_1
_geom_angle_atom_site_label_2
_geom_angle_atom_site_label_3
_geom_angle
_geom_angle_publ_flag
Pd2 Sm1 Pd3 175.052(15) yes
Pd2 Sm1 O1 33.43(12) yes
Pd3 Sm1 O1 150.58(12) yes
Pd2 Sm1 O2 34.14(12) yes
Pd3 Sm1 O2 141.17(12) yes
O1 Sm1 O2 67.01(17) yes
Pd2 Sm1 O3 93.06(12) yes
Pd3 Sm1 O3 90.38(12) yes
O1 Sm1 O3 60.48(17) yes
O2 Sm1 O3 123.12(18) yes
Pd2 Sm1 O4 94.50(12) yes
Pd3 Sm1 O4 80.86(12) yes
O1 Sm1 O4 126.87(17) yes
O2 Sm1 O4 60.37(17) yes
O3 Sm1 O4 153.18(17) yes
Pd2 Sm1 O5 143.49(12) yes
Pd3 Sm1 O5 34.08(12) yes
O1 Sm1 O5 131.59(17) yes
O2 Sm1 O5 126.32(17) yes
O3 Sm1 O5 79.42(17) yes
Pd2 Sm1 O6 147.82(11) yes
Pd3 Sm1 O6 33.43(11) yes
O1 Sm1 O6 145.03(17) yes
O2 Sm1 O6 130.90(17) yes
O3 Sm1 O6 105.13(17) yes
Pd2 Sm1 O7 83.17(11) yes
Pd3 Sm1 O7 94.57(11) yes
O1 Sm1 O7 80.69(17) yes
O2 Sm1 O7 80.25(18) yes
O3 Sm1 O7 71.53(16) yes
Pd2 Sm1 O8 87.98(11) yes
Pd3 Sm1 O8 92.23(11) yes
O1 Sm1 O8 104.72(17) yes
O2 Sm1 O8 78.80(18) yes
O3 Sm1 O8 133.50(16) yes
Pd2 Sm1 O9 91.07(13) yes
Pd3 Sm1 O9 93.52(13) yes
O1 Sm1 O9 72.64(19) yes
O2 Sm1 O9 115.89(18) yes
O3 Sm1 O9 67.68(18) yes
O4 Sm1 O5 79.23(18) yes
O4 Sm1 O6 81.20(17) yes
O5 Sm1 O6 67.33(16) yes
O4 Sm1 O7 83.88(17) yes
O5 Sm1 O7 60.49(16) yes
O6 Sm1 O7 127.50(15) yes
O4 Sm1 O8 72.52(18) yes
O5 Sm1 O8 122.98(16) yes
O6 Sm1 O8 60.21(15) yes
O7 Sm1 O8 154.05(16) yes
O4 Sm1 O9 137.71(19) yes
O5 Sm1 O9 117.79(18) yes
O6 Sm1 O9 72.39(18) yes
O7 Sm1 O9 138.40(18) yes
O8 Sm1 O9 65.82(18) yes
Sm1 Pd2 N1 136.26(17) yes
Sm1 Pd2 N2 135.71(19) yes
N1 Pd2 N2 87.4(2) yes
Sm1 Pd2 O1 40.37(14) yes
N1 Pd2 O1 96.2(2) yes
N2 Pd2 O1 175.4(2) yes
Sm1 Pd2 O2 40.88(13) yes
N1 Pd2 O2 175.5(2) yes
N2 Pd2 O2 96.0(2) yes
O1 Pd2 O2 80.53(19) yes
Sm1 Pd3 N3 137.30(18) yes
Sm1 Pd3 N4 135.47(14) yes
N3 Pd3 N4 87.1(2) yes
Sm1 Pd3 O5 40.82(13) yes
N3 Pd3 O5 96.8(2) yes
N4 Pd3 O5 175.4(2) yes
Sm1 Pd3 O6 39.85(13) yes
N3 Pd3 O6 177.1(2) yes
N4 Pd3 O6 95.68(19) yes
O5 Pd3 O6 80.44(18) yes
Pd2 N1 C7 111.4(4) yes
Pd2 N1 C8 107.2(4) yes
C7 N1 C8 114.5(5) yes
Pd2 N1 H1 107.8 no
C7 N1 H1 107.9 no
C8 N1 H1 107.8 no
Pd2 N2 C13 106.1(4) yes
Pd2 N2 C14 110.4(4) yes
C13 N2 C14 113.5(6) yes
Pd2 N2 H2 108.7 no
C13 N2 H2 109.2 no
C14 N2 H2 108.9 no
Pd3 N3 C27 110.8(4) yes
Pd3 N3 C28 107.6(4) yes
C27 N3 C28 113.9(6) yes
Pd3 N3 H3 108.2 no
C27 N3 H3 107.9 no
C28 N3 H3 108.4 no
Pd3 N4 C33 107.9(4) yes
Pd3 N4 C34 111.6(4) yes
C33 N4 C34 115.4(5) yes
Pd3 N4 H4 107.2 no
C33 N4 H4 106.5 no
C34 N4 H4 107.8 no
Sm1 O1 Pd2 106.2(2) yes
Sm1 O1 C1 129.5(4) yes
Pd2 O1 C1 124.0(4) yes
Sm1 O2 Pd2 104.98(19) yes
Sm1 O2 C20 131.3(4) yes
Pd2 O2 C20 123.7(4) yes
Sm1 O3 C2 116.5(4) yes
Sm1 O3 C41 122.2(5) yes
C2 O3 C41 119.8(6) yes
Sm1 O4 C19 119.8(4) yes
Sm1 O4 C43 124.9(5) yes
C19 O4 C43 115.0(6) yes
Sm1 O5 Pd3 105.09(19) yes
Sm1 O5 C21 131.0(4) yes
Pd3 O5 C21 123.4(4) yes
Sm1 O6 Pd3 106.72(19) yes
Sm1 O6 C40 129.7(4) yes
Pd3 O6 C40 123.6(4) yes
Sm1 O7 C22 118.9(4) yes
Sm1 O7 C45 124.1(5) yes
C22 O7 C45 116.8(6) yes
Sm1 O8 C39 115.9(4) yes
Sm1 O8 C47 124.5(5) yes
C39 O8 C47 117.7(6) yes
Sm1 O9 H5 106.0 no
Sm1 O9 H6 122.1 no
H5 O9 H6 106.2 no
C501 O501 H9 108.8 no
C502 O502 H11 108.8 no
O1 C1 C2 115.7(6) yes
O1 C1 C6 123.1(6) yes
C2 C1 C6 121.1(6) yes
C1 C2 O3 112.8(6) yes
C1 C2 C3 122.0(7) yes
O3 C2 C3 125.1(7) yes
C2 C3 C4 117.1(7) yes
C2 C3 H31 121.7 no
C4 C3 H31 121.1 no
C3 C4 C5 121.8(7) yes
C3 C4 H41 119.2 no
C5 C4 H41 119.0 no
C4 C5 C6 123.4(7) yes
C4 C5 H51 118.1 no
C6 C5 H51 118.5 no
C5 C6 C1 114.5(7) yes
C5 C6 C7 120.4(6) yes
C1 C6 C7 124.7(6) yes
N1 C7 C6 113.1(6) yes
N1 C7 H71 108.8 no
C6 C7 H71 108.4 no
N1 C7 H72 108.6 no
C6 C7 H72 108.4 no
H71 C7 H72 109.5 no
N1 C8 C9 112.5(7) yes
N1 C8 C13 107.4(6) yes
C9 C8 C13 111.5(6) yes
N1 C8 H81 108.5 no
C9 C8 H81 108.4 no
C13 C8 H81 108.5 no
C8 C9 C10 110.2(8) yes
C8 C9 H91 108.9 no
C10 C9 H91 109.3 no
C8 C9 H92 109.6 no
C10 C9 H92 109.3 no
H91 C9 H92 109.5 no
C9 C10 C11 111.5(8) yes
C9 C10 H101 108.6 no
C11 C10 H101 108.4 no
C9 C10 H102 109.2 no
C11 C10 H102 109.6 no
H101 C10 H102 109.5 no
C10 C11 C12 112.8(8) yes
C10 C11 H111 109.2 no
C12 C11 H111 108.4 no
C10 C11 H112 108.5 no
C12 C11 H112 108.5 no
H111 C11 H112 109.5 no
C11 C12 C13 110.9(8) yes
C11 C12 H121 109.3 no
C13 C12 H121 109.7 no
C11 C12 H122 109.1 no
C13 C12 H122 108.4 no
H121 C12 H122 109.5 no
C12 C13 C8 111.9(6) yes
C12 C13 N2 113.4(7) yes
C8 C13 N2 108.6(6) yes
C12 C13 H131 107.1 no
C8 C13 H131 107.8 no
N2 C13 H131 107.8 no
N2 C14 C15 115.0(6) yes
N2 C14 H141 108.3 no
C15 C14 H141 108.1 no
N2 C14 H142 107.9 no
C15 C14 H142 108.1 no
H141 C14 H142 109.5 no
C14 C15 C16 117.1(6) yes
C14 C15 C20 124.0(6) yes
C16 C15 C20 118.5(7) yes
C15 C16 C17 121.3(8) yes
C15 C16 H161 119.5 no
C17 C16 H161 119.2 no
C16 C17 C18 120.4(7) yes
C16 C17 H171 119.7 no
C18 C17 H171 120.0 no
C17 C18 C19 118.9(7) yes
C17 C18 H181 120.5 no
C19 C18 H181 120.6 no
C18 C19 O4 125.9(6) yes
C18 C19 C20 120.2(7) yes
O4 C19 C20 113.9(6) yes
C15 C20 C19 120.5(6) yes
C15 C20 O2 124.8(6) yes
C19 C20 O2 114.6(6) yes
O5 C21 C22 115.2(6) yes
O5 C21 C26 124.4(7) yes
C22 C21 C26 120.3(6) yes
C21 C22 O7 113.9(6) yes
C21 C22 C23 121.5(7) yes
O7 C22 C23 124.6(7) yes
C22 C23 C24 116.5(8) yes
C22 C23 H231 121.9 no
C24 C23 H231 121.6 no
C23 C24 C25 123.2(7) yes
C23 C24 H241 118.3 no
C25 C24 H241 118.4 no
C24 C25 C26 120.0(8) yes
C24 C25 H251 119.9 no
C26 C25 H251 120.1 no
C21 C26 C25 118.2(7) yes
C21 C26 C27 125.1(6) yes
C25 C26 C27 116.2(6) yes
C26 C27 N3 117.6(6) yes
C26 C27 H271 107.4 no
N3 C27 H271 107.3 no
C26 C27 H272 107.4 no
N3 C27 H272 107.5 no
H271 C27 H272 109.5 no
N3 C28 C29 115.1(6) yes
N3 C28 C33 109.2(6) yes
C29 C28 C33 110.0(6) yes
N3 C28 H281 107.7 no
C29 C28 H281 107.4 no
C33 C28 H281 107.2 no
C28 C29 C30 111.8(7) yes
C28 C29 H291 108.7 no
C30 C29 H291 109.0 no
C28 C29 H292 108.7 no
C30 C29 H292 109.3 no
H291 C29 H292 109.5 no
C29 C30 C31 112.7(8) yes
C29 C30 H301 108.5 no
C31 C30 H301 108.3 no
C29 C30 H302 108.9 no
C31 C30 H302 109.0 no
H301 C30 H302 109.5 no
C30 C31 C32 109.7(8) yes
C30 C31 H311 109.5 no
C32 C31 H311 110.0 no
C30 C31 H312 109.3 no
C32 C31 H312 108.9 no
H311 C31 H312 109.5 no
C31 C32 C33 109.7(7) yes
C31 C32 H321 110.1 no
C33 C32 H321 109.5 no
C31 C32 H322 108.9 no
C33 C32 H322 109.1 no
H321 C32 H322 109.5 no
C28 C33 N4 107.5(6) yes
C28 C33 C32 113.0(6) yes
N4 C33 C32 114.2(6) yes
C28 C33 H331 106.9 no
N4 C33 H331 107.3 no
C32 C33 H331 107.6 no
N4 C34 C35 112.9(5) yes
N4 C34 H341 109.1 no
C35 C34 H341 109.1 no
N4 C34 H342 108.0 no
C35 C34 H342 108.3 no
H341 C34 H342 109.5 no
C34 C35 C36 116.9(6) yes
C34 C35 C40 124.0(6) yes
C36 C35 C40 119.0(6) yes
C35 C36 C37 120.0(7) yes
C35 C36 H361 120.1 no
C37 C36 H361 119.9 no
C36 C37 C38 120.9(7) yes
C36 C37 H371 120.0 no
C38 C37 H371 119.1 no
C37 C38 C39 119.3(7) yes
C37 C38 H381 120.2 no
C39 C38 H381 120.5 no
C38 C39 O8 126.4(6) yes
C38 C39 C40 119.9(7) yes
O8 C39 C40 113.7(6) yes
C39 C40 C35 120.7(6) yes
C39 C40 O6 115.6(6) yes
C35 C40 O6 123.7(6) yes
O3 C41 C42 114.3(10) yes
O3 C41 H411 108.8 no
C42 C41 H411 109.5 no
O3 C41 H412 108.1 no
C42 C41 H412 106.5 no
H411 C41 H412 109.5 no
C41 C42 H421 111.0 no
C41 C42 H422 107.2 no
H421 C42 H422 109.5 no
C41 C42 H423 110.2 no
H421 C42 H423 109.5 no
H422 C42 H423 109.5 no
O4 C43 C44 102.9(11) yes
O4 C43 C54 107.4(9) yes
O4 C43 H431 111.2 no
C44 C43 H431 111.6 no
O4 C43 H432 110.5 no
C44 C43 H432 111.1 no
H431 C43 H432 109.5 no
O4 C43 H433 109.5 no
C54 C43 H433 109.7 no
O4 C43 H434 109.5 no
C44 C43 H434 75.9 no
C54 C43 H434 111.2 no
H433 C43 H434 109.5 no
C43 C44 H441 107.3 no
C43 C44 H442 110.3 no
H441 C44 H442 109.5 no
C43 C44 H443 110.8 no
H441 C44 H443 109.5 no
H442 C44 H443 109.5 no
O7 C45 C46 112.8(9) yes
O7 C45 H451 108.7 no
C46 C45 H451 109.6 no
O7 C45 H452 108.8 no
C46 C45 H452 107.5 no
H451 C45 H452 109.5 no
C45 C46 H461 110.3 no
C45 C46 H462 108.0 no
H461 C46 H462 109.5 no
C45 C46 H463 110.1 no
H461 C46 H463 109.5 no
H462 C46 H463 109.5 no
O8 C47 C48 110.4(9) yes
O8 C47 H471 109.1 no
C48 C47 H471 109.6 no
O8 C47 H472 108.9 no
C48 C47 H472 109.3 no
H471 C47 H472 109.5 no
C47 C48 H481 108.4 no
C47 C48 H482 109.8 no
H481 C48 H482 109.5 no
C47 C48 H483 110.2 no
H481 C48 H483 109.5 no
H482 C48 H483 109.5 no
C43 C54 H541 108.7 no
C43 C54 H542 110.6 no
H541 C54 H542 109.5 no
C43 C54 H543 109.1 no
H541 C54 H543 109.5 no
H542 C54 H543 109.5 no
S1 C100 F11 113.7(6) yes
S1 C100 F12 112.1(6) yes
F11 C100 F12 105.7(6) yes
S1 C100 F13 112.4(6) yes
F11 C100 F13 105.8(7) yes
F12 C100 F13 106.5(6) yes
S2 C200 F21 117.9(7) yes
S2 C200 F22 97.6(8) yes
F21 C200 F22 107.8(8) yes
S2 C200 F23 116.6(7) yes
F21 C200 F23 109.9(7) yes
F22 C200 F23 105.1(7) yes
S3 C300 F31 111.7(11) yes
S3 C300 F32 110.2(11) yes
F31 C300 F32 106.0(9) yes
S3 C300 F33 116.1(12) yes
F31 C300 F33 106.7(9) yes
F32 C300 F33 105.5(9) yes
S4 C400 F41 113.5(14) yes
S4 C400 F42 109.5(10) yes
F41 C400 F42 106.8(9) yes
S4 C400 F43 111.4(12) yes
F41 C400 F43 107.2(9) yes
F42 C400 F43 108.2(9) yes
O501 C501 H5011 109.6 no
O501 C501 H5012 109.6 no
H5011 C501 H5012 108.4 no
O501 C501 H5013 110.5 no
H5011 C501 H5013 109.3 no
H5012 C501 H5013 109.4 no
O502 C502 H5021 107.5 no
O502 C502 H5022 111.0 no
H5021 C502 H5022 109.5 no
O502 C502 H5023 109.9 no
H5021 C502 H5023 109.5 no
H5022 C502 H5023 109.5 no
C100 S1 O11 103.6(4) yes
C100 S1 O12 103.4(4) yes
O11 S1 O12 113.4(4) yes
C100 S1 O13 104.8(4) yes
O11 S1 O13 115.0(4) yes
O12 S1 O13 114.8(4) yes
C200 S2 O23 103.3(7) yes
C200 S2 O22 107.3(5) yes
O23 S2 O22 111.0(5) yes
C200 S2 O21 99.9(8) yes
O23 S2 O21 115.2(6) yes
O22 S2 O21 118.1(6) yes
C300 S3 O31 102.8(9) yes
C300 S3 O33 105.9(10) yes
O31 S3 O33 112.2(7) yes
C300 S3 O32 106.0(10) yes
O31 S3 O32 113.5(7) yes
O33 S3 O32 115.1(7) yes
C400 S4 O41 101.0(9) yes
C400 S4 O43 104.3(11) yes
O41 S4 O43 111.2(7) yes
C400 S4 O42 111.2(8) yes
O41 S4 O42 110.5(6) yes
O43 S4 O42 117.3(7) yes

loop_
_geom_bond_atom_site_label_1
_geom_bond_atom_site_label_2
_geom_bond_distance
_geom_bond_publ_flag
Sm1 Pd2 3.4580(6) yes
Sm1 Pd3 3.4694(6) yes
Sm1 O1 2.332(5) yes
Sm1 O2 2.343(5) yes
Sm1 O3 2.665(5) yes
Sm1 O4 2.630(5) yes
Sm1 O5 2.349(5) yes
Sm1 O6 2.321(5) yes
Sm1 O7 2.629(5) yes
Sm1 O8 2.677(5) yes
Sm1 O9 2.463(5) yes
Pd2 N1 1.990(6) yes
Pd2 N2 2.004(6) yes
Pd2 O1 1.984(5) yes
Pd2 O2 2.009(5) yes
Pd3 N3 2.008(5) yes
Pd3 N4 1.979(6) yes
Pd3 O5 2.014(5) yes
Pd3 O6 1.996(5) yes
N1 C7 1.488(9) yes
N1 C8 1.497(9) yes
N1 H1 0.960 no
N2 C13 1.508(10) yes
N2 C14 1.498(9) yes
N2 H2 0.960 no
N3 C27 1.459(10) yes
N3 C28 1.470(9) yes
N3 H3 0.960 no
N4 C33 1.508(7) yes
N4 C34 1.486(8) yes
N4 H4 0.960 no
O1 C1 1.327(8) yes
O2 C20 1.356(8) yes
O3 C2 1.386(9) yes
O3 C41 1.456(9) yes
O4 C19 1.370(9) yes
O4 C43 1.472(9) yes
O5 C21 1.336(8) yes
O6 C40 1.343(7) yes
O7 C22 1.382(9) yes
O7 C45 1.476(10) yes
O8 C39 1.374(9) yes
O8 C47 1.471(9) yes
O9 H5 0.830 no
O9 H6 0.841 no
O11 S1 1.432(5) yes
O12 S1 1.423(5) yes
O13 S1 1.418(5) yes
O21 S2 1.389(7) yes
O22 S2 1.418(6) yes
O23 S2 1.446(7) yes
O31 S3 1.443(7) yes
O32 S3 1.408(7) yes
O33 S3 1.428(7) yes
O41 S4 1.465(8) yes
O42 S4 1.387(7) yes
O43 S4 1.429(8) yes
O501 C501 1.390(8) yes
O501 H9 0.845 no
O502 C502 1.396(9) yes
O502 H11 0.957 no
O503 O513 1.36(3) yes
O504 O514 1.57(2) yes
C1 C2 1.418(10) yes
C1 C6 1.412(9) yes
C2 C3 1.382(10) yes
C3 C4 1.412(12) yes
C3 H31 0.960 no
C4 C5 1.338(12) yes
C4 H41 0.960 no
C5 C6 1.451(9) yes
C5 H51 0.960 no
C6 C7 1.482(11) yes
C7 H71 0.960 no
C7 H72 0.960 no
C8 C9 1.506(12) yes
C8 C13 1.512(10) yes
C8 H81 0.960 no
C9 C10 1.540(13) yes
C9 H91 0.960 no
C9 H92 0.960 no
C10 C11 1.518(15) yes
C10 H101 0.960 no
C10 H102 0.960 no
C11 C12 1.503(15) yes
C11 H111 0.960 no
C11 H112 0.960 no
C12 C13 1.524(11) yes
C12 H121 0.960 no
C12 H122 0.960 no
C13 H131 0.960 no
C14 C15 1.527(10) yes
C14 H141 0.960 no
C14 H142 0.960 no
C15 C16 1.390(10) yes
C15 C20 1.393(9) yes
C16 C17 1.367(12) yes
C16 H161 0.960 no
C17 C18 1.402(12) yes
C17 H171 0.960 no
C18 C19 1.388(10) yes
C18 H181 0.960 no
C19 C20 1.392(9) yes
C21 C22 1.391(10) yes
C21 C26 1.408(10) yes
C22 C23 1.404(9) yes
C23 C24 1.394(13) yes
C23 H231 0.960 no
C24 C25 1.370(14) yes
C24 H241 0.960 no
C25 C26 1.403(10) yes
C25 H251 0.960 no
C26 C27 1.519(11) yes
C27 H271 0.960 no
C27 H272 0.960 no
C28 C29 1.503(10) yes
C28 C33 1.533(10) yes
C28 H281 0.960 no
C29 C30 1.516(14) yes
C29 H291 0.960 no
C29 H292 0.960 no
C30 C31 1.493(14) yes
C30 H301 0.960 no
C30 H302 0.960 no
C31 C32 1.561(11) yes
C31 H311 0.960 no
C31 H312 0.960 no
C32 C33 1.501(10) yes
C32 H321 0.960 no
C32 H322 0.960 no
C33 H331 0.960 no
C34 C35 1.523(9) yes
C34 H341 0.960 no
C34 H342 0.960 no
C35 C36 1.399(9) yes
C35 C40 1.382(10) yes
C36 C37 1.389(12) yes
C36 H361 0.960 no
C37 C38 1.376(13) yes
C37 H371 0.960 no
C38 C39 1.398(10) yes
C38 H381 0.960 no
C39 C40 1.394(9) yes
C41 C42 1.427(16) yes
C41 H411 0.960 no
C41 H412 0.960 no
C42 H421 0.960 no
C42 H422 0.960 no
C42 H423 0.960 no
C43 C44 1.554(9) yes
C43 C54 1.566(9) yes
C43 H431 0.960 no
C43 H432 0.960 no
C43 H433 0.960 no
C43 H434 0.960 no
C44 H441 0.960 no
C44 H442 0.960 no
C44 H443 0.960 no
C45 C46 1.442(15) yes
C45 H451 0.960 no
C45 H452 0.960 no
C46 H461 0.960 no
C46 H462 0.960 no
C46 H463 0.960 no
C47 C48 1.506(17) yes
C47 H471 0.960 no
C47 H472 0.960 no
C48 H481 0.960 no
C48 H482 0.960 no
C48 H483 0.960 no
C54 H541 0.960 no
C54 H542 0.960 no
C54 H543 0.960 no
C100 S1 1.773(7) yes
C100 F11 1.332(7) yes
C100 F12 1.342(8) yes
C100 F13 1.338(8) yes
C200 S2 1.737(8) yes
C200 F21 1.304(7) yes
C200 F22 1.354(8) yes
C200 F23 1.320(8) yes
C300 S3 1.769(8) yes
C300 F31 1.335(9) yes
C300 F32 1.332(9) yes
C300 F33 1.333(9) yes
C400 S4 1.753(9) yes
C400 F41 1.331(9) yes
C400 F42 1.327(9) yes
C400 F43 1.327(9) yes
C501 H5011 0.967 no
C501 H5012 0.966 no
C501 H5013 0.955 no
C502 H5021 0.960 no
C502 H5022 0.960 no
C502 H5023 0.960 no

loop_
_geom_hbond_atom_site_label_D
_geom_hbond_atom_site_label_H
_geom_hbond_atom_site_label_A
_geom_hbond_site_symmetry_A
_geom_hbond_angle_DHA
_geom_hbond_distance_DH
_geom_hbond_distance_HA
_geom_hbond_distance_DA
_geom_hbond_publ_flag
N1 H1 O32 . 140 0.96 2.10 2.897(2) yes
N1 H1 O42 . 173 0.96 2.00 2.957(2) yes
N2 H2 O13 . 167 0.96 1.94 2.884(2) yes
N3 H3 O501 . 164 0.96 1.90 2.837(2) yes
N4 H4 O31 1_455 153 0.96 1.95 2.842(2) yes
O9 H6 O504 . 176 0.84 1.79 2.628(2) yes
O501 H9 O21 3_645 157 0.84 2.10 2.895(2) yes
O502 H11 O33 3_745 170 0.96 1.95 2.900(2) yes
